data_7014277
loop_
_publ_author_name
'Dhar, Shanta'
'Nethaji, Munirathinam'
'Chakravarty, Akhil R.'

_publ_section_title
;
 Synthetic analogue approach for the functional domains of copper(II)
 bleomycins and its DNA cleavage activity.
;
_journal_issue 24
_journal_name_full 'Dalton transactions (Cambridge, England : 2003)'
_journal_page_first 4180
_journal_page_last 4184
_journal_paper_doi 10.1039/b414639e
_journal_year 2004
_chemical_formula_sum 'C22 H32 Cu2 N4 O10 S6'
_chemical_formula_weight 831.96
_chemical_name_systematic
;
?
;
_space_group_IT_number 14
_symmetry_cell_setting monoclinic
_symmetry_space_group_name_Hall '-P 2ybc'
_symmetry_space_group_name_H-M 'P 1 21/c 1'
_atom_sites_solution_hydrogens geom
_atom_sites_solution_primary direct
_atom_sites_solution_secondary difmap
_audit_creation_method SHELXL-97
_cell_angle_alpha 90.00
_cell_angle_beta 105.971(9)
_cell_angle_gamma 90.00
_cell_formula_units_Z 2
_cell_length_a 12.771(7)
_cell_length_b 15.664(9)
_cell_length_c 8.544(5)
_cell_measurement_temperature 293(2)
_cell_volume 1643.2(16)
_computing_cell_refinement 'Bruker Smart'
_computing_data_collection 'Bruker Smart'
_computing_data_reduction 'Bruker Saint'
_computing_molecular_graphics Ortep-3
_computing_publication_material 'WinGX Publication routines (Farrugia, 1999) '
_computing_structure_refinement 'SHELXL-97 (Sheldrick, 1997)'
_computing_structure_solution 'SHELXS-97 (Sheldrick, 1997)'
_diffrn_ambient_temperature 293(2)
_diffrn_measured_fraction_theta_full 1.000
_diffrn_measured_fraction_theta_max 1.000
_diffrn_measurement_device_type 'Bruker Smart CCD Area Detector'
_diffrn_measurement_method 'omega scans'
_diffrn_radiation_monochromator graphite
_diffrn_radiation_source 'fine-focus sealed tube'
_diffrn_radiation_type MoK\a
_diffrn_radiation_wavelength 0.71073
_diffrn_reflns_av_R_equivalents 0.0389
_diffrn_reflns_av_sigmaI/netI 0.0363
_diffrn_reflns_limit_h_max 15
_diffrn_reflns_limit_h_min -15
_diffrn_reflns_limit_k_max 16
_diffrn_reflns_limit_k_min -18
_diffrn_reflns_limit_l_max 10
_diffrn_reflns_limit_l_min -10
_diffrn_reflns_number 11527
_diffrn_reflns_theta_full 25.00
_diffrn_reflns_theta_max 25.00
_diffrn_reflns_theta_min 1.66
_exptl_absorpt_coefficient_mu 1.732
_exptl_absorpt_correction_T_max 0.6427
_exptl_absorpt_correction_T_min 0.4780
_exptl_absorpt_correction_type multi-scan
_exptl_absorpt_process_details 'SADABS (Sheldrick, 1997)'
_exptl_crystal_colour Green
_exptl_crystal_density_diffrn 1.682
_exptl_crystal_density_method 'not measured'
_exptl_crystal_description Rectangular
_exptl_crystal_F_000 852
_exptl_crystal_size_max 0.50
_exptl_crystal_size_mid 0.32
_exptl_crystal_size_min 0.28
_refine_diff_density_max 0.625
_refine_diff_density_min -0.269
_refine_diff_density_rms 0.097
_refine_ls_extinction_method none
_refine_ls_goodness_of_fit_ref 1.142
_refine_ls_hydrogen_treatment mixed
_refine_ls_matrix_type fullcycle
_refine_ls_number_parameters 263
_refine_ls_number_reflns 2895
_refine_ls_number_restraints 0
_refine_ls_restrained_S_all 1.142
_refine_ls_R_factor_all 0.0652
_refine_ls_R_factor_gt 0.0506
_refine_ls_shift/su_max 0.002
_refine_ls_shift/su_mean 0.001
_refine_ls_structure_factor_coef Fsqd
_refine_ls_weighting_details 'calc w=1/[\s^2^(Fo^2^)+(0.0636P)^2^+0.7566P] where P=(Fo^2^+2Fc^2^)/3'
_refine_ls_weighting_scheme calc
_refine_ls_wR_factor_gt 0.1162
_refine_ls_wR_factor_ref 0.1229
_reflns_number_gt 2372
_reflns_number_total 2895
_reflns_threshold_expression >2sigma(I)
_cod_data_source_file b414639e.txt
_cod_data_source_block arccif1
_cod_depositor_comments
;
The following automatic conversions were performed:
'_symmetry_cell_setting' value 'Monoclinic' changed to 'monoclinic'
according to '/home/saulius/struct/CIF-dictionaries/cif_core.dic'
dictionary named 'cif_core.dic' version 2.4.1 from 2010-06-29.

Automatic conversion script
Id: cif_fix_enum 1527 2010-12-29 10:47:43Z saulius 
;
_cod_original_sg_symbol_H-M P21/c
_cod_database_code 7014277

loop_
_symmetry_equiv_pos_as_xyz
'x, y, z'
'-x, y+1/2, -z+1/2'
'-x, -y, -z'
'x, -y-1/2, z-1/2'

loop_
_atom_site_label
_atom_site_type_symbol
_atom_site_fract_x
_atom_site_fract_y
_atom_site_fract_z
_atom_site_U_iso_or_equiv
_atom_site_adp_type
_atom_site_occupancy
_atom_site_symmetry_multiplicity
_atom_site_calc_flag
_atom_site_refinement_flags
_atom_site_disorder_assembly
_atom_site_disorder_group
Cu1 Cu 0.65022(4) 0.99124(3) 0.71803(6) 0.03562(17) Uani 1 1 d . . .
S1 S 0.86681(11) 0.93127(11) 0.30073(18) 0.0715(5) Uani 1 1 d . . .
S2 S 0.79315(12) 0.81489(9) 0.27128(18) 0.0640(4) Uani 1 1 d . . .
S3 S 0.49203(8) 0.88568(6) 0.60309(12) 0.0319(2) Uani 1 1 d . . .
N1 N 0.8026(3) 0.9957(2) 0.7291(4) 0.0417(9) Uani 1 1 d . . .
N2 N 0.5382(3) 0.8600(2) 0.2084(4) 0.0387(8) Uani 1 1 d . . .
O5 O 0.4832(3) 0.80851(18) 0.6910(4) 0.0486(8) Uani 1 1 d . . .
O1 O 0.6613(2) 1.05950(19) 0.9042(3) 0.0419(7) Uani 1 1 d . . .
O2 O 0.5948(2) 1.10655(18) 0.5476(3) 0.0441(7) Uani 1 1 d . . .
O3 O 0.4951(2) 0.96098(17) 0.7103(3) 0.0368(7) Uani 1 1 d . . .
O4 O 0.6021(2) 0.89009(17) 0.5679(3) 0.0367(7) Uani 1 1 d . . .
C1 C 0.7473(4) 1.1032(3) 0.9862(5) 0.0399(10) Uani 1 1 d . . .
C2 C 0.7364(5) 1.1568(4) 1.1119(7) 0.0606(15) Uani 1 1 d . . .
C3 C 0.8215(6) 1.2038(4) 1.2016(8) 0.0771(19) Uani 1 1 d . . .
C4 C 0.9233(6) 1.1995(4) 1.1700(8) 0.079(2) Uani 1 1 d . . .
C5 C 0.9378(4) 1.1465(4) 1.0496(7) 0.0604(14) Uani 1 1 d . . .
C6 C 0.8498(4) 1.0971(3) 0.9551(5) 0.0435(11) Uani 1 1 d . . .
C7 C 0.8712(4) 1.0431(3) 0.8315(6) 0.0443(11) Uani 1 1 d . . .
C8 C 0.8437(4) 0.9464(4) 0.6113(6) 0.0515(13) Uani 1 1 d . . .
C9 C 0.8093(5) 0.9868(4) 0.4454(7) 0.0550(13) Uani 1 1 d . . .
C10 C 0.6875(5) 0.8284(4) 0.0830(7) 0.0574(15) Uani 1 1 d . . .
C11 C 0.5969(5) 0.8874(3) 0.0908(6) 0.0475(12) Uani 1 1 d . . .
H2 H 0.679(4) 1.167(3) 1.121(6) 0.054(17) Uiso 1 1 d . . .
H3 H 0.813(4) 1.231(3) 1.287(7) 0.065(16) Uiso 1 1 d . . .
H4 H 0.986(4) 1.227(3) 1.234(7) 0.071(16) Uiso 1 1 d . . .
H5 H 1.009(4) 1.148(3) 1.029(6) 0.057(15) Uiso 1 1 d . . .
H7 H 0.955(4) 1.046(3) 0.830(5) 0.053(13) Uiso 1 1 d . . .
H8A H 0.912(4) 0.945(3) 0.646(6) 0.052(15) Uiso 1 1 d . . .
H8B H 0.811(4) 0.888(3) 0.605(5) 0.051(14) Uiso 1 1 d . . .
H9A H 0.832(4) 1.041(3) 0.454(6) 0.058(16) Uiso 1 1 d . . .
H9B H 0.737(5) 0.994(3) 0.412(6) 0.054(16) Uiso 1 1 d . . .
H11A H 0.623(3) 0.940(3) 0.120(5) 0.038(12) Uiso 1 1 d . . .
H11B H 0.536(6) 0.878(4) 0.005(8) 0.10(2) Uiso 1 1 d . . .
H10A H 0.727(4) 0.852(3) 0.006(6) 0.055(14) Uiso 1 1 d . . .
H10B H 0.667(4) 0.784(3) 0.066(6) 0.046(16) Uiso 1 1 d . . .
H12A H 0.574(4) 0.875(3) 0.323(6) 0.062(14) Uiso 1 1 d . . .
H12B H 0.530(4) 0.809(3) 0.202(5) 0.047(13) Uiso 1 1 d . . .
H12C H 0.476(3) 0.884(2) 0.189(4) 0.024(10) Uiso 1 1 d . . .

loop_
_atom_site_aniso_label
_atom_site_aniso_U_11
_atom_site_aniso_U_22
_atom_site_aniso_U_33
_atom_site_aniso_U_23
_atom_site_aniso_U_13
_atom_site_aniso_U_12
Cu1 0.0319(3) 0.0369(3) 0.0388(3) -0.0037(2) 0.0109(2) 0.0001(2)
S1 0.0558(9) 0.1006(12) 0.0724(9) -0.0207(8) 0.0413(8) -0.0209(8)
S2 0.0596(9) 0.0613(9) 0.0764(9) -0.0024(7) 0.0278(7) 0.0188(7)
S3 0.0389(6) 0.0259(5) 0.0336(5) 0.0025(4) 0.0146(4) 0.0007(4)
N1 0.034(2) 0.049(2) 0.044(2) 0.0017(16) 0.0129(17) 0.0024(16)
N2 0.042(2) 0.0323(19) 0.044(2) -0.0029(15) 0.0154(17) 0.0020(16)
O5 0.067(2) 0.0281(16) 0.0563(19) 0.0107(14) 0.0266(17) 0.0025(14)
O1 0.0371(17) 0.0484(18) 0.0419(16) -0.0114(14) 0.0136(13) -0.0048(14)
O2 0.0433(18) 0.0439(18) 0.0430(17) 0.0009(13) 0.0083(14) -0.0078(14)
O3 0.0391(17) 0.0312(15) 0.0427(16) -0.0029(12) 0.0158(13) 0.0003(12)
O4 0.0386(16) 0.0326(16) 0.0421(16) -0.0056(12) 0.0163(13) 0.0004(12)
C1 0.043(3) 0.035(2) 0.038(2) 0.0004(18) 0.005(2) -0.0066(19)
C2 0.051(4) 0.064(4) 0.068(4) -0.019(3) 0.017(3) -0.002(3)
C3 0.078(5) 0.071(4) 0.078(4) -0.037(3) 0.014(4) -0.015(3)
C4 0.061(4) 0.079(4) 0.080(4) -0.025(3) -0.010(3) -0.024(3)
C5 0.039(3) 0.062(4) 0.072(4) 0.003(3) 0.001(3) -0.011(3)
C6 0.042(3) 0.039(3) 0.046(2) 0.008(2) 0.007(2) 0.000(2)
C7 0.029(2) 0.052(3) 0.050(3) 0.010(2) 0.008(2) 0.001(2)
C8 0.033(3) 0.067(4) 0.056(3) -0.003(3) 0.015(2) 0.008(3)
C9 0.056(4) 0.057(4) 0.057(3) -0.004(3) 0.025(3) -0.011(3)
C10 0.065(4) 0.055(4) 0.064(4) -0.019(3) 0.036(3) -0.010(3)
C11 0.053(3) 0.045(3) 0.048(3) 0.001(2) 0.020(3) -0.006(2)

loop_
_atom_type_symbol
_atom_type_description
_atom_type_scat_dispersion_real
_atom_type_scat_dispersion_imag
_atom_type_scat_source
C C 0.0033 0.0016 'International Tables Vol C Tables 4.2.6.8 and 6.1.1.4'
H H 0.0000 0.0000 'International Tables Vol C Tables 4.2.6.8 and 6.1.1.4'
N N 0.0061 0.0033 'International Tables Vol C Tables 4.2.6.8 and 6.1.1.4'
O O 0.0106 0.0060 'International Tables Vol C Tables 4.2.6.8 and 6.1.1.4'
S S 0.1246 0.1234 'International Tables Vol C Tables 4.2.6.8 and 6.1.1.4'
Cu Cu 0.3201 1.2651 'International Tables Vol C Tables 4.2.6.8 and 6.1.1.4'

loop_
_geom_angle_atom_site_label_1
_geom_angle_atom_site_label_2
_geom_angle_atom_site_label_3
_geom_angle
_geom_angle_site_symmetry_1
_geom_angle_site_symmetry_3
_geom_angle_publ_flag
O1 Cu1 N1 95.59(14) . . ?
O1 Cu1 O3 90.35(11) . . ?
N1 Cu1 O3 168.49(13) . . ?
O1 Cu1 O4 156.29(12) . . ?
N1 Cu1 O4 100.73(13) . . ?
O3 Cu1 O4 70.83(11) . . ?
O1 Cu1 O2 91.56(12) . . ?
N1 Cu1 O2 97.66(13) . . ?
O3 Cu1 O2 92.01(11) . . ?
O4 Cu1 O2 103.07(12) . . ?
O1 Cu1 S3 123.46(9) . . ?
N1 Cu1 S3 135.73(11) . . ?
O3 Cu1 S3 35.02(8) . . ?
O4 Cu1 S3 35.89(8) . . ?
O2 Cu1 S3 100.89(8) . . ?
C9 S1 S2 104.64(19) . . ?
C10 S2 S1 102.2(2) . . ?
O5 S3 O2 112.39(18) . 3_676 ?
O5 S3 O3 109.64(17) . . ?
O2 S3 O3 111.30(17) 3_676 . ?
O5 S3 O4 110.50(18) . . ?
O2 S3 O4 110.06(17) 3_676 . ?
O3 S3 O4 102.52(16) . . ?
O5 S3 Cu1 120.15(14) . . ?
O2 S3 Cu1 127.45(13) 3_676 . ?
O3 S3 Cu1 51.22(11) . . ?
O4 S3 Cu1 51.44(11) . . ?
C7 N1 C8 117.4(3) . . ?
C7 N1 Cu1 123.0(2) . . ?
C8 N1 Cu1 119.5(2) . . ?
C11 N2 H12A 115(3) . . ?
C11 N2 H12B 109(3) . . ?
H12A N2 H12B 108(4) . . ?
C11 N2 H12C 111(2) . . ?
H12A N2 H12C 104(3) . . ?
H12B N2 H12C 110(4) . . ?
C1 O1 Cu1 126.8(2) . . ?
S3 O2 Cu1 130.64(17) 3_676 . ?
S3 O3 Cu1 93.77(14) . . ?
S3 O4 Cu1 92.66(13) . . ?
O1 C1 C2 118.3(4) . . ?
O1 C1 C6 122.9(4) . . ?
C2 C1 C6 118.7(4) . . ?
C3 C2 C1 121.6(6) . . ?
C3 C2 H2 117(4) . . ?
C1 C2 H2 120(4) . . ?
C2 C3 C4 120.3(6) . . ?
C2 C3 H3 118(4) . . ?
C4 C3 H3 121(4) . . ?
C5 C4 C3 119.8(5) . . ?
C5 C4 H4 117(3) . . ?
C3 C4 H4 123(3) . . ?
C4 C5 C6 120.5(5) . . ?
C4 C5 H5 116(3) . . ?
C6 C5 H5 123(3) . . ?
C1 C6 C5 119.1(5) . . ?
C1 C6 C7 123.7(4) . . ?
C5 C6 C7 117.2(5) . . ?
N1 C7 C6 127.3(4) . . ?
N1 C7 H7 121(2) . . ?
C6 C7 H7 112(3) . . ?
N1 C8 C9 110.9(4) . . ?
N1 C8 H8A 108(3) . . ?
C9 C8 H8A 110(3) . . ?
N1 C8 H8B 107(3) . . ?
C9 C8 H8B 109(3) . . ?
H8A C8 H8B 112(4) . . ?
C8 C9 S1 111.8(4) . . ?
C8 C9 H9A 108(3) . . ?
S1 C9 H9A 109(3) . . ?
C8 C9 H9B 111(3) . . ?
S1 C9 H9B 115(3) . . ?
H9A C9 H9B 101(4) . . ?
C11 C10 S2 115.5(4) . . ?
C11 C10 H10A 110(3) . . ?
S2 C10 H10A 104(3) . . ?
C11 C10 H10B 110(4) . . ?
S2 C10 H10B 102(4) . . ?
H10A C10 H10B 115(5) . . ?
N2 C11 C10 113.2(4) . . ?
N2 C11 H11A 107(3) . . ?
C10 C11 H11A 110(3) . . ?
N2 C11 H11B 91(4) . . ?
C10 C11 H11B 112(4) . . ?
H11A C11 H11B 122(5) . . ?

loop_
_geom_bond_atom_site_label_1
_geom_bond_atom_site_label_2
_geom_bond_distance
_geom_bond_site_symmetry_2
_geom_bond_publ_flag
Cu1 O1 1.889(3) . ?
Cu1 N1 1.923(4) . ?
Cu1 O3 2.020(3) . ?
Cu1 O4 2.025(3) . ?
Cu1 O2 2.306(3) . ?
Cu1 S3 2.5861(15) . ?
S1 C9 1.823(6) . ?
S1 S2 2.035(2) . ?
S2 C10 1.805(6) . ?
S3 O5 1.444(3) . ?
S3 O2 1.455(3) 3_676 ?
S3 O3 1.487(3) . ?
S3 O4 1.518(3) . ?
N1 C7 1.289(5) . ?
N1 C8 1.475(5) . ?
N2 C11 1.473(5) . ?
N2 H12A 0.99(5) . ?
N2 H12B 0.81(4) . ?
N2 H12C 0.86(4) . ?
O1 C1 1.320(4) . ?
O2 S3 1.455(3) 3_676 ?
C1 C2 1.399(7) . ?
C1 C6 1.409(6) . ?
C2 C3 1.361(8) . ?
C2 H2 0.77(5) . ?
C3 C4 1.400(9) . ?
C3 H3 0.88(5) . ?
C4 C5 1.373(8) . ?
C4 H4 0.94(6) . ?
C5 C6 1.420(7) . ?
C5 H5 0.97(5) . ?
C6 C7 1.437(6) . ?
C7 H7 1.07(5) . ?
C8 C9 1.503(8) . ?
C8 H8A 0.84(5) . ?
C8 H8B 1.00(5) . ?
C9 H9A 0.89(5) . ?
C9 H9B 0.90(6) . ?
C10 C11 1.497(8) . ?
C10 H10A 1.00(5) . ?
C10 H10B 0.74(5) . ?
C11 H11A 0.89(4) . ?
C11 H11B 0.92(7) . ?

loop_
_geom_torsion_atom_site_label_1
_geom_torsion_atom_site_label_2
_geom_torsion_atom_site_label_3
_geom_torsion_atom_site_label_4
_geom_torsion
_geom_torsion_site_symmetry_1
_geom_torsion_site_symmetry_2
_geom_torsion_site_symmetry_3
_geom_torsion_site_symmetry_4
_geom_torsion_publ_flag
C9 S1 S2 C10 99.3(3) . . . . ?
O1 Cu1 S3 O5 -70.33(19) . . . . ?
N1 Cu1 S3 O5 77.4(2) . . . . ?
O3 Cu1 S3 O5 -91.8(2) . . . . ?
O4 Cu1 S3 O5 93.2(2) . . . . ?
O2 Cu1 S3 O5 -169.56(16) . . . . ?
O1 Cu1 S3 O2 109.9(2) . . . 3_676 ?
N1 Cu1 S3 O2 -102.4(2) . . . 3_676 ?
O3 Cu1 S3 O2 88.4(2) . . . 3_676 ?
O4 Cu1 S3 O2 -86.7(2) . . . 3_676 ?
O2 Cu1 S3 O2 10.6(2) . . . 3_676 ?
O1 Cu1 S3 O3 21.49(18) . . . . ?
N1 Cu1 S3 O3 169.2(2) . . . . ?
O4 Cu1 S3 O3 -175.0(2) . . . . ?
O2 Cu1 S3 O3 -77.74(16) . . . . ?
O1 Cu1 S3 O4 -163.48(17) . . . . ?
N1 Cu1 S3 O4 -15.8(2) . . . . ?
O3 Cu1 S3 O4 175.0(2) . . . . ?
O2 Cu1 S3 O4 97.29(16) . . . . ?
O1 Cu1 N1 C7 -6.6(3) . . . . ?
O3 Cu1 N1 C7 -127.3(6) . . . . ?
O4 Cu1 N1 C7 -169.3(2) . . . . ?
O2 Cu1 N1 C7 85.8(3) . . . . ?
S3 Cu1 N1 C7 -160.0(2) . . . . ?
O1 Cu1 N1 C8 176.5(3) . . . . ?
O3 Cu1 N1 C8 55.7(8) . . . . ?
O4 Cu1 N1 C8 13.7(3) . . . . ?
O2 Cu1 N1 C8 -91.2(3) . . . . ?
S3 Cu1 N1 C8 23.1(3) . . . . ?
N1 Cu1 O1 C1 9.4(3) . . . . ?
O3 Cu1 O1 C1 179.5(2) . . . . ?
O4 Cu1 O1 C1 142.9(2) . . . . ?
O2 Cu1 O1 C1 -88.5(2) . . . . ?
S3 Cu1 O1 C1 167.4(2) . . . . ?
O1 Cu1 O2 S3 -135.7(2) . . . 3_676 ?
N1 Cu1 O2 S3 128.5(2) . . . 3_676 ?
O3 Cu1 O2 S3 -45.2(2) . . . 3_676 ?
O4 Cu1 O2 S3 25.5(3) . . . 3_676 ?
S3 Cu1 O2 S3 -11.1(2) . . . 3_676 ?
O5 S3 O3 Cu1 113.42(17) . . . . ?
O2 S3 O3 Cu1 -121.60(16) 3_676 . . . ?
O4 S3 O3 Cu1 -3.98(16) . . . . ?
O1 Cu1 O3 S3 -162.20(15) . . . . ?
N1 Cu1 O3 S3 -41.0(7) . . . . ?
O4 Cu1 O3 S3 3.08(12) . . . . ?
O2 Cu1 O3 S3 106.22(14) . . . . ?
O5 S3 O4 Cu1 -112.81(16) . . . . ?
O2 S3 O4 Cu1 122.47(15) 3_676 . . . ?
O3 S3 O4 Cu1 3.97(16) . . . . ?
O1 Cu1 O4 S3 36.1(4) . . . . ?
N1 Cu1 O4 S3 168.86(15) . . . . ?
O3 Cu1 O4 S3 -3.02(12) . . . . ?
O2 Cu1 O4 S3 -90.58(14) . . . . ?
Cu1 O1 C1 C2 173.8(3) . . . . ?
Cu1 O1 C1 C6 -7.4(5) . . . . ?
O1 C1 C2 C3 -180.0(5) . . . . ?
C6 C1 C2 C3 1.2(8) . . . . ?
C1 C2 C3 C4 -0.1(10) . . . . ?
C2 C3 C4 C5 -1.0(11) . . . . ?
C3 C4 C5 C6 1.0(9) . . . . ?
O1 C1 C6 C5 -179.9(4) . . . . ?
C2 C1 C6 C5 -1.2(7) . . . . ?
O1 C1 C6 C7 0.1(6) . . . . ?
C2 C1 C6 C7 178.8(5) . . . . ?
C4 C5 C6 C1 0.1(8) . . . . ?
C4 C5 C6 C7 -180.0(5) . . . . ?
C8 N1 C7 C6 179.2(4) . . . . ?
Cu1 N1 C7 C6 2.2(5) . . . . ?
C1 C6 C7 N1 2.6(7) . . . . ?
C5 C6 C7 N1 -177.3(4) . . . . ?
C7 N1 C8 C9 -104.0(5) . . . . ?
Cu1 N1 C8 C9 73.1(5) . . . . ?
N1 C8 C9 S1 176.1(3) . . . . ?
S2 S1 C9 C8 67.1(5) . . . . ?
S1 S2 C10 C11 -69.2(5) . . . . ?
S2 C10 C11 N2 -59.9(6) . . . . ?
